data_7016062
loop_
_publ_author_name
'Swartz Ii, Douglas L.'
'Staples, Richard J.'
'Odom, Aaron L.'

_publ_section_title
;
 Synthesis and hydroamination catalysis with 3-aryl substituted
 pyrrolyl and dipyrrolylmethane titanium(iv) complexes.
;
_journal_issue 30
_journal_name_full 'Dalton transactions (Cambridge, England : 2003)'
_journal_page_first 7762
_journal_page_last 7768
_journal_paper_doi 10.1039/c1dt10127g
_journal_volume 40
_journal_year 2011
_chemical_formula_moiety 'C24 H23 F11 N4 Ti'
_chemical_formula_sum 'C24 H23 F11 N4 Ti'
_chemical_formula_weight 624.36
_space_group_IT_number 14
_symmetry_cell_setting monoclinic
_symmetry_Int_Tables_number 14
_symmetry_space_group_name_Hall '-P 2ybc'
_symmetry_space_group_name_H-M 'P 1 21/c 1'
_atom_sites_solution_hydrogens difmap
_atom_sites_solution_primary direct
_atom_sites_solution_secondary difmap
_audit_creation_method SHELXL-97
_cell_angle_alpha 90.00
_cell_angle_beta 107.6380(10)
_cell_angle_gamma 90.00
_cell_formula_units_Z 8
_cell_length_a 20.1580(3)
_cell_length_b 20.8436(3)
_cell_length_c 13.8566(2)
_cell_measurement_reflns_used 9981
_cell_measurement_temperature 173(2)
_cell_measurement_theta_max 25.14
_cell_measurement_theta_min 2.22
_cell_volume 5548.37(14)
_computing_cell_refinement 'APEX2 (BRUKER, V2008.5-0, 2006)'
_computing_data_collection 'COSMO (BRUKER, V1.58, 2006)'
_computing_data_reduction 'SAINT (BRUKER, V7.34A, 2006)'
_computing_molecular_graphics 'SHELXTL (Sheldrick, Acta Cryst. A64 2008, 112-122)'
_computing_publication_material 'SHELXTL (Sheldrick, Acta Cryst. A64 2008, 112-122)'
_computing_structure_refinement 'SHELXL (Sheldrick, Acta Cryst. A64 2008, 112-122)'
_computing_structure_solution 'SHELXS (Sheldrick, Acta Cryst. A64 2008, 112-122)'
_diffrn_ambient_temperature 173(2)
_diffrn_detector_area_resol_mean 836.6
_diffrn_measured_fraction_theta_full 1.000
_diffrn_measured_fraction_theta_max 1.000
_diffrn_measurement_device_type 'CCD area detector'
_diffrn_measurement_method '\w,and/f 0.5 deg'
_diffrn_radiation_monochromator graphite
_diffrn_radiation_probe x-ray
_diffrn_radiation_type MoK\a
_diffrn_radiation_wavelength 0.71073
_diffrn_reflns_av_R_equivalents 0.0553
_diffrn_reflns_av_sigmaI/netI 0.0569
_diffrn_reflns_limit_h_max 23
_diffrn_reflns_limit_h_min -20
_diffrn_reflns_limit_k_max 24
_diffrn_reflns_limit_k_min -22
_diffrn_reflns_limit_l_max 16
_diffrn_reflns_limit_l_min -16
_diffrn_reflns_number 56783
_diffrn_reflns_theta_full 25.00
_diffrn_reflns_theta_max 25.00
_diffrn_reflns_theta_min 1.06
_diffrn_source 'fine-focus sealed tube'
_exptl_absorpt_coefficient_mu 0.403
_exptl_absorpt_correction_T_max 0.9623
_exptl_absorpt_correction_T_min 0.8577
_exptl_absorpt_correction_type multi-scan
_exptl_absorpt_process_details SADABS
_exptl_crystal_colour yellow
_exptl_crystal_density_diffrn 1.495
_exptl_crystal_density_method 'not measured'
_exptl_crystal_F_000 2528
_exptl_crystal_size_max 0.39
_exptl_crystal_size_mid 0.25
_exptl_crystal_size_min 0.10
_refine_diff_density_max 0.933
_refine_diff_density_min -0.557
_refine_diff_density_rms 0.093
_refine_ls_extinction_method none
_refine_ls_goodness_of_fit_ref 1.084
_refine_ls_hydrogen_treatment refall
_refine_ls_matrix_type full
_refine_ls_number_parameters 733
_refine_ls_number_reflns 9767
_refine_ls_number_restraints 0
_refine_ls_restrained_S_all 1.084
_refine_ls_R_factor_all 0.1179
_refine_ls_R_factor_gt 0.0649
_refine_ls_shift/su_max 0.003
_refine_ls_shift/su_mean 0.000
_refine_ls_structure_factor_coef Fsqd
_refine_ls_weighting_details 'calc w=1/[\s^2^(Fo^2^)+(0.1260P)^2^+1.6133P] where P=(Fo^2^+2Fc^2^)/3'
_refine_ls_weighting_scheme calc
_refine_ls_wR_factor_gt 0.1793
_refine_ls_wR_factor_ref 0.2234
_reflns_number_gt 5949
_reflns_number_total 9767
_reflns_threshold_expression >2sigma(I)
_cod_data_source_file c1dt10127g.txt
_cod_data_source_block 070118b
_cod_depositor_comments
;
The following automatic conversions were performed:

'_exptl_absorpt_correction_type' value 'Multi-scan' changed to
'multi-scan' according to
/home/saulius/struct/CIF-dictionaries/cif_core.dic dictionary named
'cif_core.dic' version 2.4.1 from 2010-06-29.

Automatic conversion script
Id: cif_fix_values 1715 2011-07-08 13:25:40Z adriana 
;
_cod_original_sg_symbol_H-M 'P 21/c'
_cod_database_code 7016062

loop_
_symmetry_equiv_pos_as_xyz
'x, y, z'
'-x, y+1/2, -z+1/2'
'-x, -y, -z'
'x, -y-1/2, z-1/2'

loop_
_atom_site_label
_atom_site_type_symbol
_atom_site_fract_x
_atom_site_fract_y
_atom_site_fract_z
_atom_site_U_iso_or_equiv
_atom_site_adp_type
_atom_site_occupancy
_atom_site_symmetry_multiplicity
_atom_site_calc_flag
_atom_site_refinement_flags
_atom_site_disorder_assembly
_atom_site_disorder_group
Ti1 Ti 0.13045(4) 0.88256(4) 0.00960(6) 0.0400(3) Uani 1 1 d . . .
N1 N 0.1811(2) 0.95867(17) 0.0411(3) 0.0505(11) Uani 1 1 d . . .
N2 N 0.0567(2) 0.88995(19) 0.0634(3) 0.0521(11) Uani 1 1 d . . .
N3 N 0.0938(2) 0.87796(19) -0.1311(3) 0.0535(11) Uani 1 1 d . . .
N4 N 0.19695(18) 0.80948(16) 0.0812(3) 0.0368(9) Uani 1 1 d . . .
F2' F 0.38302(13) 0.89423(12) 0.2317(2) 0.0577(8) Uani 1 1 d . . .
F3' F 0.51598(15) 0.89896(14) 0.3376(2) 0.0669(9) Uani 1 1 d . . .
F4' F 0.59298(13) 0.78975(15) 0.3857(2) 0.0599(8) Uani 1 1 d . . .
F5' F 0.52964(14) 0.67450(14) 0.3284(2) 0.0582(8) Uani 1 1 d . . .
F6' F 0.39704(13) 0.66786(12) 0.2226(2) 0.0500(7) Uani 1 1 d . . .
F431 F 0.11507(19) 0.49220(14) 0.0350(3) 0.0823(10) Uani 1 1 d . . .
F432 F 0.04215(17) 0.50674(15) -0.1099(3) 0.0867(11) Uani 1 1 d . . .
F433 F 0.14919(18) 0.52625(14) -0.0874(3) 0.0828(11) Uani 1 1 d . . .
F451 F -0.10389(18) 0.6606(2) -0.0104(4) 0.1241(18) Uani 1 1 d . . .
F452 F -0.05480(17) 0.7312(2) 0.0987(3) 0.0970(13) Uani 1 1 d . . .
F453 F -0.07853(17) 0.7510(2) -0.0552(3) 0.0970(12) Uani 1 1 d . . .
C11 C 0.1787(3) 1.0128(2) 0.1066(4) 0.0660(16) Uani 1 1 d . . .
H11A H 0.2228 1.0157 0.1612 0.099 Uiso 1 1 calc R . .
H11B H 0.1405 1.0067 0.1357 0.099 Uiso 1 1 calc R . .
H11C H 0.1711 1.0525 0.0668 0.099 Uiso 1 1 calc R . .
C12 C 0.2356(3) 0.9667(3) -0.0068(5) 0.0685(17) Uani 1 1 d . . .
H12A H 0.2806 0.9718 0.0454 0.103 Uiso 1 1 calc R . .
H12B H 0.2259 1.0048 -0.0502 0.103 Uiso 1 1 calc R . .
H12C H 0.2371 0.9287 -0.0479 0.103 Uiso 1 1 calc R . .
C21 C 0.0734(4) 0.8882(3) 0.1730(5) 0.085(2) Uani 1 1 d . . .
H21A H 0.0468 0.8540 0.1925 0.127 Uiso 1 1 calc R . .
H21B H 0.0615 0.9295 0.1972 0.127 Uiso 1 1 calc R . .
H21C H 0.1233 0.8801 0.2032 0.127 Uiso 1 1 calc R . .
C22 C -0.0168(3) 0.9030(3) 0.0155(5) 0.0796(19) Uani 1 1 d . . .
H22A H -0.0447 0.8690 0.0331 0.119 Uiso 1 1 calc R . .
H22B H -0.0263 0.9044 -0.0582 0.119 Uiso 1 1 calc R . .
H22C H -0.0288 0.9444 0.0392 0.119 Uiso 1 1 calc R . .
C31 C 0.0969(4) 0.9216(4) -0.2127(5) 0.108(3) Uani 1 1 d . . .
H31A H 0.0495 0.9326 -0.2539 0.162 Uiso 1 1 calc R . .
H31B H 0.1214 0.9005 -0.2553 0.162 Uiso 1 1 calc R . .
H31C H 0.1218 0.9607 -0.1834 0.162 Uiso 1 1 calc R . .
C32 C 0.0567(3) 0.8197(3) -0.1741(4) 0.0731(17) Uani 1 1 d . . .
H32A H 0.0111 0.8310 -0.2208 0.110 Uiso 1 1 calc R . .
H32B H 0.0506 0.7927 -0.1196 0.110 Uiso 1 1 calc R . .
H32C H 0.0836 0.7963 -0.2109 0.110 Uiso 1 1 calc R . .
C41 C 0.1994(2) 0.74239(19) 0.0862(3) 0.0318(10) Uani 1 1 d . . .
C42 C 0.2653(2) 0.72249(19) 0.1359(3) 0.0303(10) Uani 1 1 d . . .
H42A H 0.2800 0.6792 0.1490 0.036 Uiso 1 1 calc R . .
C43 C 0.3080(2) 0.77750(18) 0.1646(3) 0.0289(9) Uani 1 1 d . . .
C43' C 0.0985(3) 0.5318(2) -0.0450(4) 0.0545(14) Uani 1 1 d . . .
C44 C 0.2639(2) 0.8291(2) 0.1294(3) 0.0375(11) Uani 1 1 d . . .
H44A H 0.2783 0.8727 0.1377 0.045 Uiso 1 1 calc R . .
C45' C -0.0556(3) 0.7044(3) 0.0124(5) 0.0615(15) Uani 1 1 d . . .
C411 C 0.1375(2) 0.7017(2) 0.0493(3) 0.0320(10) Uani 1 1 d . . .
C412 C 0.1449(2) 0.6395(2) 0.0170(3) 0.0342(10) Uani 1 1 d . . .
H41A H 0.1896 0.6249 0.0169 0.041 Uiso 1 1 calc R . .
C413 C 0.0889(2) 0.5987(2) -0.0148(3) 0.0394(11) Uani 1 1 d . . .
C414 C 0.0223(2) 0.6189(2) -0.0184(4) 0.0467(12) Uani 1 1 d . . .
H41B H -0.0166 0.5911 -0.0423 0.056 Uiso 1 1 calc R . .
C415 C 0.0144(2) 0.6807(2) 0.0137(4) 0.0418(11) Uani 1 1 d . . .
C416 C 0.0713(2) 0.7217(2) 0.0473(3) 0.0403(11) Uani 1 1 d . . .
H41C H 0.0649 0.7637 0.0692 0.048 Uiso 1 1 calc R . .
C431 C 0.3820(2) 0.78075(19) 0.2209(3) 0.0303(10) Uani 1 1 d . . .
C432 C 0.4173(2) 0.8378(2) 0.2537(3) 0.0367(11) Uani 1 1 d . . .
C433 C 0.4870(2) 0.8410(2) 0.3093(4) 0.0435(12) Uani 1 1 d . . .
C434 C 0.5249(2) 0.7864(3) 0.3333(3) 0.0425(12) Uani 1 1 d . . .
C435 C 0.4932(2) 0.7287(2) 0.3034(3) 0.0401(11) Uani 1 1 d . . .
C436 C 0.4240(2) 0.7267(2) 0.2489(3) 0.0335(10) Uani 1 1 d . . .
Ti2 Ti 0.67372(4) 0.85082(4) 0.70251(6) 0.0382(3) Uani 1 1 d . . .
N2A N 0.7567(2) 0.85179(17) 0.6679(3) 0.0465(10) Uani 1 1 d . . .
N1A N 0.6959(2) 0.84288(17) 0.8427(3) 0.0455(10) Uani 1 1 d . . .
N3A N 0.6316(2) 0.93024(17) 0.6642(3) 0.0449(10) Uani 1 1 d . . .
N4A N 0.60509(19) 0.77936(16) 0.6277(3) 0.0382(9) Uani 1 1 d . . .
F31 F 0.84976(19) 0.6388(4) 0.6153(3) 0.167(3) Uani 1 1 d . . .
F32A F 0.40065(15) 0.64720(12) 0.4648(2) 0.0574(8) Uani 1 1 d . . .
F32 F 0.89415(19) 0.6088(2) 0.7592(4) 0.136(2) Uani 1 1 d . . .
F33A F 0.26716(14) 0.65949(13) 0.3639(2) 0.0586(8) Uani 1 1 d . . .
F33 F 0.8695(2) 0.7019(2) 0.7291(5) 0.160(2) Uani 1 1 d . . .
F34A F 0.20504(14) 0.77691(14) 0.3381(2) 0.0587(8) Uani 1 1 d . . .
F35A F 0.28195(14) 0.88168(13) 0.4160(3) 0.0641(9) Uani 1 1 d . . .
F36A F 0.41665(14) 0.87202(12) 0.5144(2) 0.0535(7) Uani 1 1 d . . .
F51 F 0.7124(5) 0.4993(3) 0.8955(5) 0.212(4) Uani 1 1 d . . .
F52 F 0.7012(4) 0.45607(19) 0.7684(6) 0.196(3) Uani 1 1 d . . .
F53 F 0.6186(3) 0.4962(3) 0.7982(7) 0.225(4) Uani 1 1 d . . .
C3' C 0.8453(3) 0.6454(3) 0.7048(4) 0.0532(13) Uani 1 1 d . . .
C5' C 0.6781(4) 0.5040(3) 0.7955(6) 0.083(2) Uani 1 1 d . . .
C1A C 0.7381(3) 0.7873(3) 0.8848(4) 0.0682(16) Uani 1 1 d . . .
H1AA H 0.7794 0.8011 0.9390 0.102 Uiso 1 1 calc R . .
H1AB H 0.7526 0.7659 0.8315 0.102 Uiso 1 1 calc R . .
H1AC H 0.7109 0.7575 0.9123 0.102 Uiso 1 1 calc R . .
C1A1 C 0.6559(2) 0.6689(2) 0.6778(3) 0.0351(10) Uani 1 1 d . . .
C1A2 C 0.7231(2) 0.6796(2) 0.6754(3) 0.0381(11) Uani 1 1 d . . .
H1AD H 0.7338 0.7185 0.6475 0.046 Uiso 1 1 calc R . .
C1A3 C 0.7751(2) 0.6346(2) 0.7130(3) 0.0394(11) Uani 1 1 d . . .
C1A4 C 0.7616(3) 0.5772(2) 0.7545(4) 0.0460(12) Uani 1 1 d . . .
H1AE H 0.7975 0.5466 0.7813 0.055 Uiso 1 1 calc R . .
C1A5 C 0.6945(3) 0.5661(2) 0.7555(4) 0.0478(12) Uani 1 1 d . . .
C1A6 C 0.6427(3) 0.6113(2) 0.7190(4) 0.0460(12) Uani 1 1 d . . .
H1AF H 0.5971 0.6028 0.7221 0.055 Uiso 1 1 calc R . .
C21A C 0.8294(3) 0.8558(3) 0.7273(5) 0.0687(17) Uani 1 1 d . . .
H21D H 0.8554 0.8211 0.7076 0.103 Uiso 1 1 calc R . .
H21E H 0.8336 0.8518 0.7994 0.103 Uiso 1 1 calc R . .
H21F H 0.8484 0.8973 0.7151 0.103 Uiso 1 1 calc R . .
C22A C 0.7479(3) 0.8555(3) 0.5590(4) 0.0672(16) Uani 1 1 d . . .
H22D H 0.7731 0.8201 0.5394 0.101 Uiso 1 1 calc R . .
H22E H 0.7665 0.8965 0.5438 0.101 Uiso 1 1 calc R . .
H22F H 0.6984 0.8526 0.5211 0.101 Uiso 1 1 calc R . .
C3A1 C 0.4170(2) 0.7590(2) 0.4953(3) 0.0329(10) Uani 1 1 d . . .
C31A C 0.6530(4) 0.9839(2) 0.6122(5) 0.0759(18) Uani 1 1 d . . .
H31D H 0.6151 0.9947 0.5510 0.114 Uiso 1 1 calc R . .
H31E H 0.6944 0.9718 0.5936 0.114 Uiso 1 1 calc R . .
H31F H 0.6636 1.0213 0.6573 0.114 Uiso 1 1 calc R . .
C3A2 C 0.3742(2) 0.7064(2) 0.4550(3) 0.0382(11) Uani 1 1 d . . .
C32A C 0.5682(3) 0.9461(2) 0.6902(4) 0.0599(15) Uani 1 1 d . . .
H32D H 0.5760 0.9851 0.7315 0.090 Uiso 1 1 calc R . .
H32E H 0.5565 0.9105 0.7283 0.090 Uiso 1 1 calc R . .
H32F H 0.5298 0.9532 0.6279 0.090 Uiso 1 1 calc R . .
C3A3 C 0.3046(2) 0.7118(2) 0.4018(3) 0.0421(12) Uani 1 1 d . . .
C3A4 C 0.2730(2) 0.7709(2) 0.3881(4) 0.0430(12) Uani 1 1 d . . .
C3A5 C 0.3123(2) 0.8241(2) 0.4276(4) 0.0416(12) Uani 1 1 d . . .
C3A6 C 0.3816(2) 0.8177(2) 0.4791(3) 0.0373(11) Uani 1 1 d . . .
C41A C 0.5977(2) 0.71296(19) 0.6335(3) 0.0326(10) Uani 1 1 d . . .
C42A C 0.5301(2) 0.6958(2) 0.5875(3) 0.0358(10) Uani 1 1 d . . .
H42B H 0.5122 0.6534 0.5812 0.043 Uiso 1 1 calc R . .
C2A C 0.6775(3) 0.8793(3) 0.9202(4) 0.0585(14) Uani 1 1 d . . .
H2AA H 0.6551 0.8509 0.9574 0.088 Uiso 1 1 calc R . .
H2AB H 0.6453 0.9139 0.8883 0.088 Uiso 1 1 calc R . .
H2AC H 0.7196 0.8979 0.9673 0.088 Uiso 1 1 calc R . .
C43A C 0.4911(2) 0.7525(2) 0.5504(3) 0.0318(10) Uani 1 1 d . . .
C45A C 0.5396(2) 0.8012(2) 0.5768(3) 0.0364(10) Uani 1 1 d . . .
H45A H 0.5288 0.8451 0.5615 0.044 Uiso 1 1 calc R . .

loop_
_atom_site_aniso_label
_atom_site_aniso_U_11
_atom_site_aniso_U_22
_atom_site_aniso_U_33
_atom_site_aniso_U_23
_atom_site_aniso_U_13
_atom_site_aniso_U_12
Ti1 0.0359(5) 0.0373(5) 0.0416(6) -0.0002(4) 0.0036(4) 0.0073(4)
N1 0.047(2) 0.036(2) 0.061(3) -0.003(2) 0.005(2) 0.0087(19)
N2 0.043(2) 0.054(3) 0.057(3) -0.001(2) 0.012(2) 0.010(2)
N3 0.059(3) 0.050(2) 0.044(3) 0.003(2) 0.004(2) 0.006(2)
N4 0.030(2) 0.035(2) 0.041(2) -0.0042(17) 0.0045(18) 0.0003(16)
F2' 0.0392(16) 0.0394(15) 0.085(2) -0.0090(14) 0.0040(15) -0.0035(12)
F3' 0.0444(17) 0.0655(19) 0.083(2) -0.0179(17) 0.0082(17) -0.0200(15)
F4' 0.0253(15) 0.099(2) 0.0487(18) -0.0115(16) 0.0015(13) -0.0038(14)
F5' 0.0414(16) 0.0695(19) 0.0553(19) -0.0001(15) 0.0021(14) 0.0211(14)
F6' 0.0424(16) 0.0400(15) 0.0569(18) -0.0034(13) -0.0011(14) 0.0071(12)
F431 0.093(3) 0.0448(18) 0.094(3) 0.0143(18) 0.005(2) -0.0043(17)
F432 0.070(2) 0.065(2) 0.106(3) -0.029(2) -0.003(2) -0.0212(18)
F433 0.084(2) 0.0518(18) 0.126(3) -0.0270(19) 0.053(2) -0.0122(17)
F451 0.043(2) 0.103(3) 0.238(6) -0.025(3) 0.060(3) -0.021(2)
F452 0.055(2) 0.156(4) 0.086(3) -0.008(3) 0.030(2) 0.025(2)
F453 0.048(2) 0.126(3) 0.108(3) 0.028(3) 0.010(2) 0.032(2)
C11 0.069(4) 0.049(3) 0.067(4) -0.013(3) 0.002(3) -0.001(3)
C12 0.074(4) 0.044(3) 0.089(5) -0.001(3) 0.027(4) -0.005(3)
C21 0.092(5) 0.093(5) 0.078(5) -0.001(4) 0.039(4) 0.022(4)
C22 0.046(4) 0.086(4) 0.106(5) 0.000(4) 0.022(4) 0.021(3)
C31 0.155(8) 0.094(5) 0.053(4) 0.024(4) 0.000(5) -0.017(5)
C32 0.083(4) 0.076(4) 0.045(4) 0.003(3) -0.005(3) -0.005(3)
C41 0.035(3) 0.030(2) 0.032(3) 0.0004(19) 0.013(2) 0.0013(19)
C42 0.029(2) 0.031(2) 0.030(3) 0.0006(19) 0.008(2) 0.0021(18)
C43 0.029(2) 0.034(2) 0.023(2) -0.0010(18) 0.0075(19) 0.0023(18)
C43' 0.042(3) 0.046(3) 0.066(4) 0.000(3) 0.002(3) -0.012(2)
C44 0.035(3) 0.032(2) 0.041(3) -0.001(2) 0.006(2) 0.000(2)
C45' 0.036(3) 0.080(4) 0.070(4) -0.004(4) 0.019(3) -0.005(3)
C411 0.028(2) 0.042(2) 0.023(2) 0.003(2) 0.0036(19) -0.0032(19)
C412 0.029(2) 0.040(2) 0.030(3) 0.000(2) 0.003(2) -0.0027(19)
C413 0.037(3) 0.041(3) 0.036(3) 0.004(2) 0.005(2) -0.007(2)
C414 0.036(3) 0.059(3) 0.040(3) 0.004(2) 0.005(2) -0.010(2)
C415 0.029(3) 0.053(3) 0.042(3) 0.008(2) 0.007(2) -0.004(2)
C416 0.037(3) 0.043(3) 0.042(3) 0.001(2) 0.012(2) 0.000(2)
C431 0.029(2) 0.038(2) 0.025(2) -0.0010(19) 0.0102(19) 0.0018(19)
C432 0.034(3) 0.041(3) 0.034(3) -0.006(2) 0.009(2) 0.000(2)
C433 0.038(3) 0.054(3) 0.039(3) -0.010(2) 0.012(2) -0.014(2)
C434 0.031(3) 0.069(3) 0.028(3) -0.005(2) 0.009(2) 0.001(2)
C435 0.036(3) 0.053(3) 0.031(3) 0.000(2) 0.010(2) 0.012(2)
C436 0.033(2) 0.040(2) 0.027(3) -0.009(2) 0.008(2) -0.004(2)
Ti2 0.0418(5) 0.0306(4) 0.0385(5) 0.0007(4) 0.0069(4) -0.0055(4)
N2A 0.045(2) 0.041(2) 0.051(3) -0.0104(19) 0.011(2) -0.0109(18)
N1A 0.048(2) 0.043(2) 0.039(2) -0.0013(19) 0.004(2) -0.0147(19)
N3A 0.058(3) 0.031(2) 0.045(2) -0.0001(18) 0.015(2) -0.0078(18)
N4A 0.045(2) 0.0312(19) 0.036(2) 0.0041(17) 0.0087(19) -0.0002(17)
F31 0.046(2) 0.396(9) 0.067(3) -0.033(4) 0.028(2) -0.034(4)
F32A 0.0576(19) 0.0377(15) 0.064(2) -0.0045(13) -0.0015(16) -0.0044(13)
F32 0.049(2) 0.163(4) 0.188(5) 0.093(4) 0.025(3) 0.027(3)
F33A 0.0485(17) 0.0599(18) 0.058(2) -0.0028(15) 0.0018(15) -0.0172(14)
F33 0.089(3) 0.102(3) 0.321(8) -0.042(4) 0.111(4) -0.032(3)
F34A 0.0360(16) 0.080(2) 0.0573(19) 0.0124(15) 0.0099(15) -0.0025(14)
F35A 0.0443(17) 0.0529(18) 0.097(3) 0.0144(16) 0.0251(17) 0.0116(14)
F36A 0.0423(16) 0.0391(15) 0.077(2) 0.0011(14) 0.0146(15) 0.0019(12)
F51 0.361(11) 0.140(5) 0.129(5) 0.064(4) 0.067(6) -0.060(6)
F52 0.336(9) 0.035(2) 0.315(9) 0.023(3) 0.249(8) 0.009(3)
F53 0.109(4) 0.126(4) 0.468(12) 0.196(6) 0.130(6) 0.040(3)
C3' 0.043(3) 0.052(3) 0.061(4) 0.002(3) 0.011(3) 0.002(3)
C5' 0.084(5) 0.062(4) 0.111(6) 0.053(4) 0.044(4) 0.026(4)
C1A 0.072(4) 0.056(3) 0.058(4) 0.010(3) -0.008(3) -0.007(3)
C1A1 0.043(3) 0.034(2) 0.027(3) -0.0037(19) 0.008(2) 0.002(2)
C1A2 0.042(3) 0.035(2) 0.035(3) 0.000(2) 0.009(2) -0.001(2)
C1A3 0.042(3) 0.043(3) 0.033(3) -0.004(2) 0.011(2) 0.001(2)
C1A4 0.053(3) 0.042(3) 0.040(3) 0.003(2) 0.011(2) 0.010(2)
C1A5 0.056(3) 0.042(3) 0.047(3) 0.008(2) 0.018(3) 0.006(2)
C1A6 0.049(3) 0.042(3) 0.052(3) 0.007(2) 0.023(3) 0.003(2)
C21A 0.047(3) 0.069(4) 0.087(5) -0.019(3) 0.016(3) -0.011(3)
C22A 0.063(4) 0.073(4) 0.069(4) -0.017(3) 0.024(3) -0.025(3)
C3A1 0.041(3) 0.037(2) 0.022(2) 0.0021(19) 0.013(2) -0.006(2)
C31A 0.109(5) 0.041(3) 0.087(5) 0.015(3) 0.044(4) -0.007(3)
C3A2 0.042(3) 0.043(3) 0.031(3) 0.008(2) 0.012(2) 0.002(2)
C32A 0.069(4) 0.038(3) 0.073(4) 0.000(3) 0.022(3) 0.001(3)
C3A3 0.045(3) 0.051(3) 0.030(3) 0.002(2) 0.010(2) -0.014(2)
C3A4 0.030(3) 0.065(3) 0.036(3) 0.011(2) 0.012(2) 0.001(2)
C3A5 0.040(3) 0.047(3) 0.043(3) 0.011(2) 0.021(2) 0.006(2)
C3A6 0.040(3) 0.037(3) 0.039(3) 0.002(2) 0.019(2) -0.005(2)
C41A 0.037(3) 0.035(2) 0.028(3) -0.0019(19) 0.012(2) -0.002(2)
C42A 0.042(3) 0.031(2) 0.037(3) 0.002(2) 0.017(2) -0.004(2)
C2A 0.059(3) 0.074(4) 0.039(3) -0.011(3) 0.010(3) -0.021(3)
C43A 0.034(2) 0.037(2) 0.026(2) -0.0008(19) 0.012(2) -0.001(2)
C45A 0.043(3) 0.031(2) 0.032(3) 0.003(2) 0.007(2) 0.003(2)

loop_
_atom_type_symbol
_atom_type_description
_atom_type_scat_dispersion_real
_atom_type_scat_dispersion_imag
_atom_type_scat_source
C C 0.0033 0.0016 'International Tables Vol C Tables 4.2.6.8 and 6.1.1.4'
H H 0.0000 0.0000 'International Tables Vol C Tables 4.2.6.8 and 6.1.1.4'
N N 0.0061 0.0033 'International Tables Vol C Tables 4.2.6.8 and 6.1.1.4'
F F 0.0171 0.0103 'International Tables Vol C Tables 4.2.6.8 and 6.1.1.4'
Ti Ti 0.2776 0.4457 'International Tables Vol C Tables 4.2.6.8 and 6.1.1.4'

loop_
_geom_angle_atom_site_label_1
_geom_angle_atom_site_label_2
_geom_angle_atom_site_label_3
_geom_angle
_geom_angle_site_symmetry_1
_geom_angle_site_symmetry_3
_geom_angle_publ_flag
N2 Ti1 N1 106.42(18) . . ?
N2 Ti1 N3 108.18(19) . . ?
N1 Ti1 N3 107.66(19) . . ?
N2 Ti1 N4 110.39(16) . . ?
N1 Ti1 N4 106.53(16) . . ?
N3 Ti1 N4 117.13(16) . . ?
C11 N1 C12 111.5(4) . . ?
C11 N1 Ti1 133.2(4) . . ?
C12 N1 Ti1 115.2(3) . . ?
C21 N2 C22 111.3(5) . . ?
C21 N2 Ti1 117.2(4) . . ?
C22 N2 Ti1 131.3(4) . . ?
C32 N3 C31 109.7(5) . . ?
C32 N3 Ti1 117.5(3) . . ?
C31 N3 Ti1 132.7(4) . . ?
C44 N4 C41 105.0(3) . . ?
C44 N4 Ti1 114.3(3) . . ?
C41 N4 Ti1 139.9(3) . . ?
N1 C11 H11A 109.5 . . ?
N1 C11 H11B 109.5 . . ?
H11A C11 H11B 109.5 . . ?
N1 C11 H11C 109.5 . . ?
H11A C11 H11C 109.5 . . ?
H11B C11 H11C 109.5 . . ?
N1 C12 H12A 109.5 . . ?
N1 C12 H12B 109.5 . . ?
H12A C12 H12B 109.5 . . ?
N1 C12 H12C 109.5 . . ?
H12A C12 H12C 109.5 . . ?
H12B C12 H12C 109.5 . . ?
N2 C21 H21A 109.5 . . ?
N2 C21 H21B 109.5 . . ?
H21A C21 H21B 109.5 . . ?
N2 C21 H21C 109.5 . . ?
H21A C21 H21C 109.5 . . ?
H21B C21 H21C 109.5 . . ?
N2 C22 H22A 109.5 . . ?
N2 C22 H22B 109.5 . . ?
H22A C22 H22B 109.5 . . ?
N2 C22 H22C 109.5 . . ?
H22A C22 H22C 109.5 . . ?
H22B C22 H22C 109.5 . . ?
N3 C31 H31A 109.5 . . ?
N3 C31 H31B 109.5 . . ?
H31A C31 H31B 109.5 . . ?
N3 C31 H31C 109.5 . . ?
H31A C31 H31C 109.5 . . ?
H31B C31 H31C 109.5 . . ?
N3 C32 H32A 109.5 . . ?
N3 C32 H32B 109.5 . . ?
H32A C32 H32B 109.5 . . ?
N3 C32 H32C 109.5 . . ?
H32A C32 H32C 109.5 . . ?
H32B C32 H32C 109.5 . . ?
C42 C41 N4 110.0(4) . . ?
C42 C41 C411 126.6(4) . . ?
N4 C41 C411 123.2(4) . . ?
C41 C42 C43 108.2(4) . . ?
C41 C42 H42A 125.9 . . ?
C43 C42 H42A 125.9 . . ?
C44 C43 C42 105.0(4) . . ?
C44 C43 C431 126.4(4) . . ?
C42 C43 C431 128.5(4) . . ?
F432 C43' F433 106.4(5) . . ?
F432 C43' F431 105.5(4) . . ?
F433 C43' F431 106.3(4) . . ?
F432 C43' C413 113.8(4) . . ?
F433 C43' C413 113.0(4) . . ?
F431 C43' C413 111.4(5) . . ?
N4 C44 C43 111.8(4) . . ?
N4 C44 H44A 124.1 . . ?
C43 C44 H44A 124.1 . . ?
F451 C45' F452 108.8(5) . . ?
F451 C45' F453 105.5(5) . . ?
F452 C45' F453 103.7(5) . . ?
F451 C45' C415 113.9(5) . . ?
F452 C45' C415 112.3(5) . . ?
F453 C45' C415 112.0(4) . . ?
C416 C411 C412 117.8(4) . . ?
C416 C411 C41 122.9(4) . . ?
C412 C411 C41 119.2(4) . . ?
C413 C412 C411 121.4(4) . . ?
C413 C412 H41A 119.3 . . ?
C411 C412 H41A 119.3 . . ?
C412 C413 C414 120.9(4) . . ?
C412 C413 C43' 120.4(4) . . ?
C414 C413 C43' 118.7(4) . . ?
C415 C414 C413 118.2(4) . . ?
C415 C414 H41B 120.9 . . ?
C413 C414 H41B 120.9 . . ?
C414 C415 C416 120.9(4) . . ?
C414 C415 C45' 120.3(4) . . ?
C416 C415 C45' 118.7(5) . . ?
C411 C416 C415 120.7(4) . . ?
C411 C416 H41C 119.6 . . ?
C415 C416 H41C 119.6 . . ?
C432 C431 C436 113.1(4) . . ?
C432 C431 C43 123.6(4) . . ?
C436 C431 C43 123.3(4) . . ?
F2' C432 C433 116.5(4) . . ?
F2' C432 C431 119.6(4) . . ?
C433 C432 C431 123.9(4) . . ?
F3' C433 C434 121.2(4) . . ?
F3' C433 C432 119.0(4) . . ?
C434 C433 C432 119.8(4) . . ?
F4' C434 C433 119.7(4) . . ?
F4' C434 C435 121.1(4) . . ?
C433 C434 C435 119.2(4) . . ?
F5' C435 C434 119.7(4) . . ?
F5' C435 C436 120.4(4) . . ?
C434 C435 C436 119.9(4) . . ?
F6' C436 C435 115.9(4) . . ?
F6' C436 C431 120.0(4) . . ?
C435 C436 C431 124.1(4) . . ?
N3A Ti2 N1A 108.69(17) . . ?
N3A Ti2 N2A 106.40(17) . . ?
N1A Ti2 N2A 108.47(18) . . ?
N3A Ti2 N4A 108.50(16) . . ?
N1A Ti2 N4A 111.64(15) . . ?
N2A Ti2 N4A 112.94(15) . . ?
C21A N2A C22A 111.5(4) . . ?
C21A N2A Ti2 133.0(4) . . ?
C22A N2A Ti2 115.2(3) . . ?
C2A N1A C1A 111.8(4) . . ?
C2A N1A Ti2 133.6(3) . . ?
C1A N1A Ti2 114.6(3) . . ?
C31A N3A C32A 110.9(4) . . ?
C31A N3A Ti2 130.0(4) . . ?
C32A N3A Ti2 119.1(3) . . ?
C45A N4A C41A 104.8(3) . . ?
C45A N4A Ti2 114.1(3) . . ?
C41A N4A Ti2 138.2(3) . . ?
F31 C3' F33 102.8(6) . . ?
F31 C3' F32 103.8(5) . . ?
F33 C3' F32 103.2(5) . . ?
F31 C3' C1A3 114.2(5) . . ?
F33 C3' C1A3 114.9(4) . . ?
F32 C3' C1A3 116.4(5) . . ?
F52 C5' F53 111.9(8) . . ?
F52 C5' F51 97.7(6) . . ?
F53 C5' F51 99.3(7) . . ?
F52 C5' C1A5 117.1(6) . . ?
F53 C5' C1A5 117.3(5) . . ?
F51 C5' C1A5 110.1(7) . . ?
N1A C1A H1AA 109.5 . . ?
N1A C1A H1AB 109.5 . . ?
H1AA C1A H1AB 109.5 . . ?
N1A C1A H1AC 109.5 . . ?
H1AA C1A H1AC 109.5 . . ?
H1AB C1A H1AC 109.5 . . ?
C1A2 C1A1 C1A6 117.4(4) . . ?
C1A2 C1A1 C41A 123.6(4) . . ?
C1A6 C1A1 C41A 118.9(4) . . ?
C1A1 C1A2 C1A3 121.1(4) . . ?
C1A1 C1A2 H1AD 119.4 . . ?
C1A3 C1A2 H1AD 119.4 . . ?
C1A4 C1A3 C1A2 121.2(4) . . ?
C1A4 C1A3 C3' 118.6(4) . . ?
C1A2 C1A3 C3' 120.2(4) . . ?
C1A5 C1A4 C1A3 117.7(4) . . ?
C1A5 C1A4 H1AE 121.2 . . ?
C1A3 C1A4 H1AE 121.2 . . ?
C1A4 C1A5 C1A6 121.2(4) . . ?
C1A4 C1A5 C5' 118.6(5) . . ?
C1A6 C1A5 C5' 120.2(5) . . ?
C1A5 C1A6 C1A1 121.5(4) . . ?
C1A5 C1A6 H1AF 119.3 . . ?
C1A1 C1A6 H1AF 119.3 . . ?
N2A C21A H21D 109.5 . . ?
N2A C21A H21E 109.5 . . ?
H21D C21A H21E 109.5 . . ?
N2A C21A H21F 109.5 . . ?
H21D C21A H21F 109.5 . . ?
H21E C21A H21F 109.5 . . ?
N2A C22A H22D 109.5 . . ?
N2A C22A H22E 109.5 . . ?
H22D C22A H22E 109.5 . . ?
N2A C22A H22F 109.5 . . ?
H22D C22A H22F 109.5 . . ?
H22E C22A H22F 109.5 . . ?
C3A6 C3A1 C3A2 113.4(4) . . ?
C3A6 C3A1 C43A 123.8(4) . . ?
C3A2 C3A1 C43A 122.9(4) . . ?
N3A C31A H31D 109.5 . . ?
N3A C31A H31E 109.5 . . ?
H31D C31A H31E 109.5 . . ?
N3A C31A H31F 109.5 . . ?
H31D C31A H31F 109.5 . . ?
H31E C31A H31F 109.5 . . ?
F32A C3A2 C3A3 116.1(4) . . ?
F32A C3A2 C3A1 120.3(4) . . ?
C3A3 C3A2 C3A1 123.6(4) . . ?
N3A C32A H32D 109.5 . . ?
N3A C32A H32E 109.5 . . ?
H32D C32A H32E 109.5 . . ?
N3A C32A H32F 109.5 . . ?
H32D C32A H32F 109.5 . . ?
H32E C32A H32F 109.5 . . ?
F33A C3A3 C3A4 119.6(4) . . ?
F33A C3A3 C3A2 120.4(4) . . ?
C3A4 C3A3 C3A2 120.0(4) . . ?
F34A C3A4 C3A5 120.4(4) . . ?
F34A C3A4 C3A3 120.9(4) . . ?
C3A5 C3A4 C3A3 118.8(4) . . ?
F35A C3A5 C3A4 119.3(4) . . ?
F35A C3A5 C3A6 120.5(4) . . ?
C3A4 C3A5 C3A6 120.2(4) . . ?
F36A C3A6 C3A5 116.7(4) . . ?
F36A C3A6 C3A1 119.3(4) . . ?
C3A5 C3A6 C3A1 124.0(4) . . ?
C42A C41A N4A 109.9(4) . . ?
C42A C41A C1A1 126.1(4) . . ?
N4A C41A C1A1 123.9(4) . . ?
C41A C42A C43A 108.4(4) . . ?
C41A C42A H42B 125.8 . . ?
C43A C42A H42B 125.8 . . ?
N1A C2A H2AA 109.5 . . ?
N1A C2A H2AB 109.5 . . ?
H2AA C2A H2AB 109.5 . . ?
N1A C2A H2AC 109.5 . . ?
H2AA C2A H2AC 109.5 . . ?
H2AB C2A H2AC 109.5 . . ?
C45A C43A C42A 104.2(4) . . ?
C45A C43A C3A1 126.8(4) . . ?
C42A C43A C3A1 129.0(4) . . ?
N4A C45A C43A 112.7(4) . . ?
N4A C45A H45A 123.6 . . ?
C43A C45A H45A 123.6 . . ?

loop_
_geom_bond_atom_site_label_1
_geom_bond_atom_site_label_2
_geom_bond_distance
_geom_bond_site_symmetry_2
_geom_bond_publ_flag
Ti1 N2 1.860(4) . ?
Ti1 N1 1.865(4) . ?
Ti1 N3 1.866(4) . ?
Ti1 N4 2.073(4) . ?
N1 C11 1.458(6) . ?
N1 C12 1.456(6) . ?
N2 C21 1.453(7) . ?
N2 C22 1.454(7) . ?
N3 C32 1.455(7) . ?
N3 C31 1.467(7) . ?
N4 C44 1.375(5) . ?
N4 C41 1.400(5) . ?
F2' C432 1.352(5) . ?
F3' C433 1.347(5) . ?
F4' C434 1.346(5) . ?
F5' C435 1.335(5) . ?
F6' C436 1.347(5) . ?
F431 C43' 1.341(6) . ?
F432 C43' 1.324(6) . ?
F433 C43' 1.329(6) . ?
F451 C45' 1.302(6) . ?
F452 C45' 1.315(7) . ?
F453 C45' 1.331(7) . ?
C11 H11A 0.9800 . ?
C11 H11B 0.9800 . ?
C11 H11C 0.9800 . ?
C12 H12A 0.9800 . ?
C12 H12B 0.9800 . ?
C12 H12C 0.9800 . ?
C21 H21A 0.9800 . ?
C21 H21B 0.9800 . ?
C21 H21C 0.9800 . ?
C22 H22A 0.9800 . ?
C22 H22B 0.9800 . ?
C22 H22C 0.9800 . ?
C31 H31A 0.9800 . ?
C31 H31B 0.9800 . ?
C31 H31C 0.9800 . ?
C32 H32A 0.9800 . ?
C32 H32B 0.9800 . ?
C32 H32C 0.9800 . ?
C41 C42 1.363(6) . ?
C41 C411 1.465(6) . ?
C42 C43 1.417(6) . ?
C42 H42A 0.9500 . ?
C43 C44 1.385(6) . ?
C43 C431 1.460(6) . ?
C43' C413 1.486(7) . ?
C44 H44A 0.9500 . ?
C45' C415 1.492(7) . ?
C411 C416 1.390(6) . ?
C411 C412 1.395(6) . ?
C412 C413 1.375(6) . ?
C412 H41A 0.9500 . ?
C413 C414 1.392(6) . ?
C414 C415 1.387(7) . ?
C414 H41B 0.9500 . ?
C415 C416 1.393(6) . ?
C416 H41C 0.9500 . ?
C431 C432 1.389(6) . ?
C431 C436 1.392(6) . ?
C432 C433 1.384(7) . ?
C433 C434 1.356(7) . ?
C434 C435 1.366(6) . ?
C435 C436 1.370(6) . ?
Ti2 N3A 1.862(4) . ?
Ti2 N1A 1.864(4) . ?
Ti2 N2A 1.874(4) . ?
Ti2 N4A 2.083(4) . ?
N2A C21A 1.451(7) . ?
N2A C22A 1.467(7) . ?
N1A C2A 1.453(6) . ?
N1A C1A 1.451(6) . ?
N3A C31A 1.465(6) . ?
N3A C32A 1.466(6) . ?
N4A C45A 1.372(5) . ?
N4A C41A 1.397(5) . ?
F31 C3' 1.278(6) . ?
F32A C3A2 1.335(5) . ?
F32 C3' 1.292(6) . ?
F33A C3A3 1.339(5) . ?
F33 C3' 1.279(6) . ?
F34A C3A4 1.341(5) . ?
F35A C3A5 1.335(5) . ?
F36A C3A6 1.346(5) . ?
F51 C5' 1.351(9) . ?
F52 C5' 1.208(7) . ?
F53 C5' 1.224(7) . ?
C3' C1A3 1.471(7) . ?
C5' C1A5 1.485(7) . ?
C1A H1AA 0.9800 . ?
C1A H1AB 0.9800 . ?
C1A H1AC 0.9800 . ?
C1A1 C1A2 1.383(6) . ?
C1A1 C1A6 1.389(6) . ?
C1A1 C41A 1.470(6) . ?
C1A2 C1A3 1.386(6) . ?
C1A2 H1AD 0.9500 . ?
C1A3 C1A4 1.390(6) . ?
C1A4 C1A5 1.377(7) . ?
C1A4 H1AE 0.9500 . ?
C1A5 C1A6 1.383(6) . ?
C1A6 H1AF 0.9500 . ?
C21A H21D 0.9800 . ?
C21A H21E 0.9800 . ?
C21A H21F 0.9800 . ?
C22A H22D 0.9800 . ?
C22A H22E 0.9800 . ?
C22A H22F 0.9800 . ?
C3A1 C3A6 1.400(6) . ?
C3A1 C3A2 1.402(6) . ?
C3A1 C43A 1.463(6) . ?
C31A H31D 0.9800 . ?
C31A H31E 0.9800 . ?
C31A H31F 0.9800 . ?
C3A2 C3A3 1.378(6) . ?
C32A H32D 0.9800 . ?
C32A H32E 0.9800 . ?
C32A H32F 0.9800 . ?
C3A3 C3A4 1.374(7) . ?
C3A4 C3A5 1.375(7) . ?
C3A5 C3A6 1.369(6) . ?
C41A C42A 1.365(6) . ?
C42A C43A 1.425(6) . ?
C42A H42B 0.9500 . ?
C2A H2AA 0.9800 . ?
C2A H2AB 0.9800 . ?
C2A H2AC 0.9800 . ?
C43A C45A 1.380(6) . ?
C45A H45A 0.9500 . ?

loop_
_geom_torsion_atom_site_label_1
_geom_torsion_atom_site_label_2
_geom_torsion_atom_site_label_3
_geom_torsion_atom_site_label_4
_geom_torsion
_geom_torsion_site_symmetry_1
_geom_torsion_site_symmetry_2
_geom_torsion_site_symmetry_3
_geom_torsion_site_symmetry_4
_geom_torsion_publ_flag
N2 Ti1 N1 C11 9.9(5) . . . . ?
N3 Ti1 N1 C11 125.7(5) . . . . ?
N4 Ti1 N1 C11 -107.9(5) . . . . ?
N2 Ti1 N1 C12 -171.5(4) . . . . ?
N3 Ti1 N1 C12 -55.8(4) . . . . ?
N4 Ti1 N1 C12 70.7(4) . . . . ?
N1 Ti1 N2 C21 -70.1(4) . . . . ?
N3 Ti1 N2 C21 174.4(4) . . . . ?
N4 Ti1 N2 C21 45.1(4) . . . . ?
N1 Ti1 N2 C22 103.7(5) . . . . ?
N3 Ti1 N2 C22 -11.7(5) . . . . ?
N4 Ti1 N2 C22 -141.1(5) . . . . ?
N2 Ti1 N3 C32 -70.2(4) . . . . ?
N1 Ti1 N3 C32 175.1(4) . . . . ?
N4 Ti1 N3 C32 55.2(4) . . . . ?
N2 Ti1 N3 C31 112.9(6) . . . . ?
N1 Ti1 N3 C31 -1.7(6) . . . . ?
N4 Ti1 N3 C31 -121.6(6) . . . . ?
N2 Ti1 N4 C44 -119.7(3) . . . . ?
N1 Ti1 N4 C44 -4.6(3) . . . . ?
N3 Ti1 N4 C44 116.0(3) . . . . ?
N2 Ti1 N4 C41 72.3(5) . . . . ?
N1 Ti1 N4 C41 -172.6(4) . . . . ?
N3 Ti1 N4 C41 -52.1(5) . . . . ?
C44 N4 C41 C42 0.2(5) . . . . ?
Ti1 N4 C41 C42 169.0(3) . . . . ?
C44 N4 C41 C411 175.8(4) . . . . ?
Ti1 N4 C41 C411 -15.4(7) . . . . ?
N4 C41 C42 C43 -0.2(5) . . . . ?
C411 C41 C42 C43 -175.6(4) . . . . ?
C41 C42 C43 C44 0.0(4) . . . . ?
C41 C42 C43 C431 178.8(4) . . . . ?
C41 N4 C44 C43 -0.2(5) . . . . ?
Ti1 N4 C44 C43 -172.3(3) . . . . ?
C42 C43 C44 N4 0.1(5) . . . . ?
C431 C43 C44 N4 -178.7(4) . . . . ?
C42 C41 C411 C416 146.2(4) . . . . ?
N4 C41 C411 C416 -28.7(6) . . . . ?
C42 C41 C411 C412 -32.0(6) . . . . ?
N4 C41 C411 C412 153.1(4) . . . . ?
C416 C411 C412 C413 -0.7(6) . . . . ?
C41 C411 C412 C413 177.6(4) . . . . ?
C411 C412 C413 C414 1.8(7) . . . . ?
C411 C412 C413 C43' -177.6(4) . . . . ?
F432 C43' C413 C412 -154.0(5) . . . . ?
F433 C43' C413 C412 -32.6(7) . . . . ?
F431 C43' C413 C412 86.9(5) . . . . ?
F432 C43' C413 C414 26.5(7) . . . . ?
F433 C43' C413 C414 147.9(5) . . . . ?
F431 C43' C413 C414 -92.6(5) . . . . ?
C412 C413 C414 C415 -1.9(7) . . . . ?
C43' C413 C414 C415 177.6(4) . . . . ?
C413 C414 C415 C416 0.8(7) . . . . ?
C413 C414 C415 C45' -179.3(5) . . . . ?
F451 C45' C415 C414 6.8(8) . . . . ?
F452 C45' C415 C414 130.9(5) . . . . ?
F453 C45' C415 C414 -112.9(6) . . . . ?
F451 C45' C415 C416 -173.4(5) . . . . ?
F452 C45' C415 C416 -49.2(7) . . . . ?
F453 C45' C415 C416 67.0(7) . . . . ?
C412 C411 C416 C415 -0.3(6) . . . . ?
C41 C411 C416 C415 -178.6(4) . . . . ?
C414 C415 C416 C411 0.2(7) . . . . ?
C45' C415 C416 C411 -179.7(5) . . . . ?
C44 C43 C431 C432 5.1(7) . . . . ?
C42 C43 C431 C432 -173.3(4) . . . . ?
C44 C43 C431 C436 -176.2(4) . . . . ?
C42 C43 C431 C436 5.3(7) . . . . ?
C436 C431 C432 F2' 179.8(4) . . . . ?
C43 C431 C432 F2' -1.5(6) . . . . ?
C436 C431 C432 C433 -0.5(6) . . . . ?
C43 C431 C432 C433 178.3(4) . . . . ?
F2' C432 C433 F3' 0.1(6) . . . . ?
C431 C432 C433 F3' -179.7(4) . . . . ?
F2' C432 C433 C434 -179.3(4) . . . . ?
C431 C432 C433 C434 1.0(7) . . . . ?
F3' C433 C434 F4' -0.5(7) . . . . ?
C432 C433 C434 F4' 178.8(4) . . . . ?
F3' C433 C434 C435 179.6(4) . . . . ?
C432 C433 C434 C435 -1.0(7) . . . . ?
F4' C434 C435 F5' 1.6(6) . . . . ?
C433 C434 C435 F5' -178.6(4) . . . . ?
F4' C434 C435 C436 -179.1(4) . . . . ?
C433 C434 C435 C436 0.7(7) . . . . ?
F5' C435 C436 F6' -0.7(6) . . . . ?
C434 C435 C436 F6' 180.0(4) . . . . ?
F5' C435 C436 C431 179.1(4) . . . . ?
C434 C435 C436 C431 -0.3(7) . . . . ?
C432 C431 C436 F6' 179.9(4) . . . . ?
C43 C431 C436 F6' 1.1(6) . . . . ?
C432 C431 C436 C435 0.1(6) . . . . ?
C43 C431 C436 C435 -178.7(4) . . . . ?
N3A Ti2 N2A C21A 107.6(5) . . . . ?
N1A Ti2 N2A C21A -9.1(5) . . . . ?
N4A Ti2 N2A C21A -133.4(4) . . . . ?
N3A Ti2 N2A C22A -65.3(4) . . . . ?
N1A Ti2 N2A C22A 177.9(3) . . . . ?
N4A Ti2 N2A C22A 53.6(4) . . . . ?
N3A Ti2 N1A C2A 11.6(5) . . . . ?
N2A Ti2 N1A C2A 126.9(4) . . . . ?
N4A Ti2 N1A C2A -108.0(4) . . . . ?
N3A Ti2 N1A C1A -171.4(3) . . . . ?
N2A Ti2 N1A C1A -56.1(4) . . . . ?
N4A Ti2 N1A C1A 68.9(4) . . . . ?
N1A Ti2 N3A C31A 119.9(5) . . . . ?
N2A Ti2 N3A C31A 3.2(5) . . . . ?
N4A Ti2 N3A C31A -118.6(5) . . . . ?
N1A Ti2 N3A C32A -57.9(4) . . . . ?
N2A Ti2 N3A C32A -174.6(3) . . . . ?
N4A Ti2 N3A C32A 63.6(4) . . . . ?
N3A Ti2 N4A C45A -8.8(3) . . . . ?
N1A Ti2 N4A C45A 111.0(3) . . . . ?
N2A Ti2 N4A C45A -126.5(3) . . . . ?
N3A Ti2 N4A C41A -166.1(4) . . . . ?
N1A Ti2 N4A C41A -46.3(4) . . . . ?
N2A Ti2 N4A C41A 76.2(4) . . . . ?
C1A6 C1A1 C1A2 C1A3 -0.2(6) . . . . ?
C41A C1A1 C1A2 C1A3 -176.1(4) . . . . ?
C1A1 C1A2 C1A3 C1A4 -0.1(7) . . . . ?
C1A1 C1A2 C1A3 C3' 176.8(4) . . . . ?
F31 C3' C1A3 C1A4 104.0(6) . . . . ?
F33 C3' C1A3 C1A4 -137.6(6) . . . . ?
F32 C3' C1A3 C1A4 -16.9(7) . . . . ?
F31 C3' C1A3 C1A2 -73.0(7) . . . . ?
F33 C3' C1A3 C1A2 45.4(7) . . . . ?
F32 C3' C1A3 C1A2 166.1(5) . . . . ?
C1A2 C1A3 C1A4 C1A5 1.1(7) . . . . ?
C3' C1A3 C1A4 C1A5 -175.9(5) . . . . ?
C1A3 C1A4 C1A5 C1A6 -1.7(7) . . . . ?
C1A3 C1A4 C1A5 C5' 177.4(5) . . . . ?
F52 C5' C1A5 C1A4 -44.8(11) . . . . ?
F53 C5' C1A5 C1A4 178.0(8) . . . . ?
F51 C5' C1A5 C1A4 65.5(8) . . . . ?
F52 C5' C1A5 C1A6 134.4(8) . . . . ?
F53 C5' C1A5 C1A6 -2.9(12) . . . . ?
F51 C5' C1A5 C1A6 -115.3(7) . . . . ?
C1A4 C1A5 C1A6 C1A1 1.5(8) . . . . ?
C5' C1A5 C1A6 C1A1 -177.7(6) . . . . ?
C1A2 C1A1 C1A6 C1A5 -0.5(7) . . . . ?
C41A C1A1 C1A6 C1A5 175.6(4) . . . . ?
C3A6 C3A1 C3A2 F32A -179.9(4) . . . . ?
C43A C3A1 C3A2 F32A -1.0(6) . . . . ?
C3A6 C3A1 C3A2 C3A3 2.0(6) . . . . ?
C43A C3A1 C3A2 C3A3 -179.0(4) . . . . ?
F32A C3A2 C3A3 F33A 0.6(6) . . . . ?
C3A1 C3A2 C3A3 F33A 178.8(4) . . . . ?
F32A C3A2 C3A3 C3A4 180.0(4) . . . . ?
C3A1 C3A2 C3A3 C3A4 -1.9(7) . . . . ?
F33A C3A3 C3A4 F34A 0.6(6) . . . . ?
C3A2 C3A3 C3A4 F34A -178.7(4) . . . . ?
F33A C3A3 C3A4 C3A5 179.9(4) . . . . ?
C3A2 C3A3 C3A4 C3A5 0.5(6) . . . . ?
F34A C3A4 C3A5 F35A 0.1(6) . . . . ?
C3A3 C3A4 C3A5 F35A -179.1(4) . . . . ?
F34A C3A4 C3A5 C3A6 179.7(4) . . . . ?
C3A3 C3A4 C3A5 C3A6 0.4(7) . . . . ?
F35A C3A5 C3A6 F36A -1.3(6) . . . . ?
C3A4 C3A5 C3A6 F36A 179.2(4) . . . . ?
F35A C3A5 C3A6 C3A1 179.4(4) . . . . ?
C3A4 C3A5 C3A6 C3A1 -0.1(7) . . . . ?
C3A2 C3A1 C3A6 F36A 179.7(4) . . . . ?
C43A C3A1 C3A6 F36A 0.7(6) . . . . ?
C3A2 C3A1 C3A6 C3A5 -1.1(6) . . . . ?
C43A C3A1 C3A6 C3A5 -180.0(4) . . . . ?
C45A N4A C41A C42A 0.2(4) . . . . ?
Ti2 N4A C41A C42A 158.8(3) . . . . ?
C45A N4A C41A C1A1 176.8(4) . . . . ?
Ti2 N4A C41A C1A1 -24.6(6) . . . . ?
C1A2 C1A1 C41A C42A 144.9(5) . . . . ?
C1A6 C1A1 C41A C42A -30.9(6) . . . . ?
C1A2 C1A1 C41A N4A -31.1(6) . . . . ?
C1A6 C1A1 C41A N4A 153.0(4) . . . . ?
N4A C41A C42A C43A -0.4(5) . . . . ?
C1A1 C41A C42A C43A -176.9(4) . . . . ?
C41A C42A C43A C45A 0.5(5) . . . . ?
C41A C42A C43A C3A1 179.6(4) . . . . ?
C3A6 C3A1 C43A C45A -13.5(7) . . . . ?
C3A2 C3A1 C43A C45A 167.7(4) . . . . ?
C3A6 C3A1 C43A C42A 167.6(4) . . . . ?
C3A2 C3A1 C43A C42A -11.3(7) . . . . ?
C41A N4A C45A C43A 0.2(5) . . . . ?
Ti2 N4A C45A C43A -164.4(3) . . . . ?
C42A C43A C45A N4A -0.4(5) . . . . ?
C3A1 C43A C45A N4A -179.6(4) . . . . ?
